data_4036485
loop_
_publ_author_name
'Ishii, Akihiko'
'Makishima, Yukihiro'
'Nakata, Norio'

_publ_section_title
;
 Red and Near-Infrared Photoluminescence of D-\p-A-Type Compounds Based on
 a 1,4-Diaryl-1-thio-1,3-butadiene Conjugated System in a Dibenzobarrelene
 Skeleton.
;
_journal_issue 22
_journal_name_full 'The Journal of organic chemistry'
_journal_page_first 11598
_journal_page_last 11604
_journal_paper_doi 10.1021/acs.joc.5b02189
_journal_volume 80
_journal_year 2015
_chemical_formula_moiety 'C33 H25 N O S'
_chemical_formula_sum 'C33 H25 N O S'
_chemical_formula_weight 483.60
_space_group_IT_number 33
_space_group_name_Hall 'P 2c -2n'
_space_group_name_H-M_alt 'P n a 21'
_symmetry_cell_setting orthorhombic
_symmetry_Int_Tables_number 33
_symmetry_space_group_name_Hall 'P 2c -2n'
_symmetry_space_group_name_H-M 'P n a 21'
_atom_sites_solution_hydrogens geom
_atom_sites_solution_primary direct
_atom_sites_solution_secondary difmap
_audit_creation_method SHELXL-97
_cell_angle_alpha 90.00
_cell_angle_beta 90.00
_cell_angle_gamma 90.00
_cell_formula_units_Z 4
_cell_length_a 13.8969(12)
_cell_length_b 7.9974(7)
_cell_length_c 21.6888(19)
_cell_measurement_temperature 100(2)
_cell_volume 2410.5(4)
_computing_cell_refinement 'Bruker SAINT'
_computing_data_collection 'Bruker APEX-II'
_computing_data_reduction 'Bruker SAINT'
_computing_molecular_graphics 'Yadokari-XG 2009 (Wakita, Nemoto et al., 2009)'
_computing_publication_material 'Yadokari-XG 2009 (Wakita, Nemoto et al., 2009)'
_computing_structure_refinement 'SHELXL-97 (Sheldrick, 1997)'
_computing_structure_solution 'SHELXS-97 (Sheldrick, 1990)'
_diffrn_ambient_temperature 100(2)
_diffrn_detector_area_resol_mean 8.333
_diffrn_measured_fraction_theta_full 0.998
_diffrn_measured_fraction_theta_max 0.998
_diffrn_measurement_device_type 'Bruker APEX-II CCD'
_diffrn_measurement_method 'phi and omega scans'
_diffrn_radiation_monochromator 'Bruker Helios multilayered confocal mirror'
_diffrn_radiation_source 'Bruker TXS fine-focus rotating anode'
_diffrn_radiation_type MoK\a
_diffrn_radiation_wavelength 0.71073
_diffrn_reflns_av_R_equivalents 0.0704
_diffrn_reflns_av_sigmaI/netI 0.0460
_diffrn_reflns_limit_h_max 16
_diffrn_reflns_limit_h_min -16
_diffrn_reflns_limit_k_max 9
_diffrn_reflns_limit_k_min -6
_diffrn_reflns_limit_l_max 21
_diffrn_reflns_limit_l_min -26
_diffrn_reflns_number 11344
_diffrn_reflns_theta_full 25.49
_diffrn_reflns_theta_max 25.49
_diffrn_reflns_theta_min 1.88
_exptl_absorpt_coefficient_mu 0.162
_exptl_absorpt_correction_T_max 0.9823
_exptl_absorpt_correction_T_min 0.9667
_exptl_absorpt_correction_type numerical
_exptl_absorpt_process_details 'SADABS (Sheldrick, 1997)'
_exptl_crystal_colour red
_exptl_crystal_density_diffrn 1.333
_exptl_crystal_density_meas ?
_exptl_crystal_density_method 'not measured'
_exptl_crystal_description block
_exptl_crystal_F_000 1016
_exptl_crystal_size_max 0.21
_exptl_crystal_size_mid 0.12
_exptl_crystal_size_min 0.11
_refine_diff_density_max 0.911
_refine_diff_density_min -0.496
_refine_diff_density_rms 0.094
_refine_ls_abs_structure_details 'Flack H D (1983), Acta Cryst. A39, 876-881'
_refine_ls_abs_structure_Flack 0.08(11)
_refine_ls_extinction_method none
_refine_ls_goodness_of_fit_ref 1.034
_refine_ls_hydrogen_treatment constr
_refine_ls_matrix_type full
_refine_ls_number_parameters 327
_refine_ls_number_reflns 3769
_refine_ls_number_restraints 1
_refine_ls_restrained_S_all 1.034
_refine_ls_R_factor_all 0.0755
_refine_ls_R_factor_gt 0.0749
_refine_ls_shift/su_max 0.000
_refine_ls_shift/su_mean 0.000
_refine_ls_structure_factor_coef Fsqd
_refine_ls_weighting_details 'calc w=1/[\s^2^(Fo^2^)+(0.1798P)^2^+0.0000P] where P=(Fo^2^+2Fc^2^)/3'
_refine_ls_weighting_scheme calc
_refine_ls_wR_factor_gt 0.1921
_refine_ls_wR_factor_ref 0.1933
_reflns_number_gt 3668
_reflns_number_total 3769
_reflns_threshold_expression >2sigma(I)
_cod_data_source_file jo5b02189_si_007.cif
_cod_data_source_block naka096
_cod_depositor_comments
;
The following automatic conversions were performed:

data item '_exptl_crystal_density_meas' value 'not measured' was
changed to '?' -- the value is perceived as not measured.

Automatic conversion script
Id: cif_fix_values 6909 2019-04-08 15:41:33Z antanas 
;
_cod_database_code 4036485

loop_
_symmetry_equiv_pos_as_xyz
'x, y, z'
'-x, -y, z+1/2'
'-x+1/2, y+1/2, z+1/2'
'x+1/2, -y+1/2, z'

loop_
_atom_site_label
_atom_site_type_symbol
_atom_site_fract_x
_atom_site_fract_y
_atom_site_fract_z
_atom_site_U_iso_or_equiv
_atom_site_adp_type
_atom_site_occupancy
_atom_site_symmetry_multiplicity
_atom_site_calc_flag
_atom_site_refinement_flags
S1 S 0.20085(6) 0.12194(10) 0.25286(5) 0.0208(3) Uani 1 1 d .
O1 O -0.1942(2) -0.4022(4) 0.09292(16) 0.0333(7) Uani 1 1 d .
C2 C 0.0997(2) -0.0013(4) 0.27411(18) 0.0184(7) Uani 1 1 d .
C17 C 0.3360(2) 0.1188(4) 0.41947(18) 0.0178(7) Uani 1 1 d .
C11 C 0.2436(2) 0.3745(4) 0.41354(18) 0.0187(8) Uani 1 1 d .
C18 C 0.2514(2) 0.2104(4) 0.44901(18) 0.0190(7) Uani 1 1 d .
H10 H 0.2603 0.2278 0.4943 0.023 Uiso 1 1 calc R
C20 C 0.0890(3) -0.1256(4) 0.16834(19) 0.0217(8) Uani 1 1 d .
H11 H 0.1535 -0.0925 0.1603 0.026 Uiso 1 1 calc R
C19 C 0.0466(3) -0.0897(4) 0.22552(17) 0.0186(7) Uani 1 1 d .
C4 C 0.1489(2) 0.0887(4) 0.37260(18) 0.0179(7) Uani 1 1 d .
C30 C -0.0281(3) -0.1312(4) 0.52385(18) 0.0216(8) Uani 1 1 d .
H18 H -0.0942 -0.1596 0.5201 0.026 Uiso 1 1 calc R
C26 C 0.1105(2) 0.0167(4) 0.48306(16) 0.0177(7) Uani 1 1 d .
C3 C 0.0831(2) -0.0050(4) 0.33516(16) 0.0175(7) Uani 1 1 d .
H1 H 0.0310 -0.0660 0.3524 0.021 Uiso 1 1 calc R
C1 C 0.2290(2) 0.1695(4) 0.33234(17) 0.0174(7) Uani 1 1 d .
C10 C 0.2499(3) 0.5340(5) 0.4389(2) 0.0241(8) Uani 1 1 d .
H5 H 0.2555 0.5489 0.4822 0.029 Uiso 1 1 calc R
C29 C 0.0249(3) -0.1926(4) 0.57419(18) 0.0221(7) Uani 1 1 d .
C5 C 0.1617(2) 0.1064(4) 0.43392(18) 0.0178(7) Uani 1 1 d .
C12 C 0.3242(3) 0.0964(4) 0.35591(17) 0.0175(7) Uani 1 1 d .
C6 C 0.2335(2) 0.3544(4) 0.35038(17) 0.0174(7) Uani 1 1 d .
C13 C 0.3950(3) 0.0149(4) 0.32220(18) 0.0213(8) Uani 1 1 d .
H6 H 0.3874 -0.0009 0.2791 0.026 Uiso 1 1 calc R
C24 C -0.0491(3) -0.1408(4) 0.23665(18) 0.0227(8) Uani 1 1 d .
H14 H -0.0786 -0.1168 0.2751 0.027 Uiso 1 1 calc R
C28 C 0.1213(3) -0.1406(4) 0.5794(2) 0.0257(8) Uani 1 1 d .
H17 H 0.1589 -0.1761 0.6136 0.031 Uiso 1 1 calc R
C22 C -0.0581(3) -0.2611(4) 0.13509(18) 0.0217(7) Uani 1 1 d .
C14 C 0.4772(3) -0.0438(4) 0.3519(2) 0.0266(8) Uani 1 1 d .
H7 H 0.5260 -0.0988 0.3289 0.032 Uiso 1 1 calc R
C27 C 0.1614(2) -0.0384(4) 0.53529(17) 0.0217(7) Uani 1 1 d .
H16 H 0.2263 -0.0036 0.5403 0.026 Uiso 1 1 calc R
C21 C 0.0367(3) -0.2096(4) 0.12356(18) 0.0220(7) Uani 1 1 d .
H12 H 0.0653 -0.2325 0.0847 0.026 Uiso 1 1 calc R
C9 C 0.2479(3) 0.6717(4) 0.3994(2) 0.0279(9) Uani 1 1 d .
H4 H 0.2531 0.7811 0.4161 0.033 Uiso 1 1 calc R
C7 C 0.2297(2) 0.4916(4) 0.3111(2) 0.0236(8) Uani 1 1 d .
H2 H 0.2214 0.4771 0.2680 0.028 Uiso 1 1 calc R
N1 N -0.0155(3) -0.3016(4) 0.61682(17) 0.0311(8) Uani 1 1 d .
C33 C -0.1176(3) -0.3352(5) 0.6131(2) 0.0309(9) Uani 1 1 d .
H23 H -0.1535 -0.2318 0.6208 0.046 Uiso 1 1 calc R
H24 H -0.1352 -0.4189 0.6442 0.046 Uiso 1 1 calc R
H25 H -0.1333 -0.3776 0.5720 0.046 Uiso 1 1 calc R
C31 C 0.0140(2) -0.0300(4) 0.47952(18) 0.0208(7) Uani 1 1 d .
H19 H -0.0238 0.0085 0.4459 0.025 Uiso 1 1 calc R
C8 C 0.2383(3) 0.6519(4) 0.3367(2) 0.0270(9) Uani 1 1 d .
H3 H 0.2377 0.7473 0.3106 0.032 Uiso 1 1 calc R
C23 C -0.0998(3) -0.2256(5) 0.19163(17) 0.0232(7) Uani 1 1 d .
H13 H -0.1641 -0.2599 0.1995 0.028 Uiso 1 1 calc R
C25 C -0.1131(3) -0.3507(5) 0.08654(18) 0.0256(8) Uani 1 1 d .
H15 H -0.0825 -0.3686 0.0479 0.031 Uiso 1 1 calc R
C32 C 0.0314(3) -0.3241(5) 0.67647(19) 0.0268(8) Uani 1 1 d .
H20 H 0.0951 -0.3741 0.6703 0.040 Uiso 1 1 calc R
H21 H -0.0078 -0.3979 0.7024 0.040 Uiso 1 1 calc R
H22 H 0.0385 -0.2153 0.6968 0.040 Uiso 1 1 calc R
C16 C 0.4176(3) 0.0598(4) 0.44909(18) 0.0222(7) Uani 1 1 d .
H9 H 0.4253 0.0751 0.4922 0.027 Uiso 1 1 calc R
C15 C 0.4884(3) -0.0223(5) 0.4150(2) 0.0276(9) Uani 1 1 d .
H8 H 0.5444 -0.0635 0.4350 0.033 Uiso 1 1 calc R

loop_
_atom_site_aniso_label
_atom_site_aniso_U_11
_atom_site_aniso_U_22
_atom_site_aniso_U_33
_atom_site_aniso_U_23
_atom_site_aniso_U_13
_atom_site_aniso_U_12
S1 0.0206(5) 0.0210(4) 0.0209(5) 0.0025(3) -0.0002(3) -0.0058(3)
O1 0.0260(16) 0.0419(17) 0.0321(18) -0.0059(12) -0.0033(12) -0.0103(11)
C2 0.0150(15) 0.0131(15) 0.0269(18) 0.0049(12) -0.0003(15) -0.0021(11)
C17 0.0145(18) 0.0120(14) 0.027(2) 0.0012(12) -0.0021(15) -0.0027(11)
C11 0.0131(16) 0.0121(15) 0.031(2) -0.0020(12) -0.0009(14) -0.0001(11)
C18 0.0173(15) 0.0172(15) 0.0225(17) 0.0014(13) -0.0021(14) -0.0015(12)
C20 0.0210(18) 0.0155(15) 0.029(2) 0.0022(13) 0.0030(16) 0.0000(12)
C19 0.0189(17) 0.0158(14) 0.0211(18) 0.0015(13) -0.0012(14) -0.0007(12)
C4 0.0146(15) 0.0106(12) 0.0284(19) 0.0005(12) 0.0021(14) 0.0012(11)
C30 0.0155(17) 0.0252(18) 0.0241(19) -0.0039(14) -0.0011(14) -0.0041(12)
C26 0.0160(16) 0.0143(13) 0.0230(18) -0.0049(13) 0.0008(14) 0.0006(11)
C3 0.0186(16) 0.0113(14) 0.0226(17) 0.0009(12) -0.0006(14) 0.0007(12)
C1 0.0162(16) 0.0129(15) 0.0231(17) 0.0031(14) -0.0018(14) 0.0004(13)
C10 0.0196(16) 0.0190(15) 0.034(2) -0.0079(15) 0.0024(15) -0.0016(12)
C29 0.0247(18) 0.0174(16) 0.0243(18) -0.0012(14) -0.0009(15) -0.0044(13)
C5 0.0154(17) 0.0117(14) 0.026(2) -0.0025(12) -0.0019(14) -0.0007(11)
C12 0.0177(16) 0.0099(13) 0.0249(19) 0.0000(12) 0.0011(15) -0.0019(11)
C6 0.0120(16) 0.0103(14) 0.030(2) -0.0003(12) 0.0008(14) -0.0001(11)
C13 0.0217(17) 0.0138(15) 0.028(2) -0.0011(13) 0.0039(14) -0.0010(12)
C24 0.0211(18) 0.0221(17) 0.025(2) 0.0031(13) 0.0012(15) -0.0005(13)
C28 0.0237(19) 0.0227(17) 0.031(2) 0.0029(15) -0.0086(17) -0.0014(13)
C22 0.0236(18) 0.0163(15) 0.0254(19) 0.0027(13) -0.0006(14) -0.0021(13)
C14 0.0183(17) 0.0158(16) 0.046(2) -0.0036(14) 0.0054(16) 0.0006(13)
C27 0.0170(17) 0.0223(16) 0.0259(19) -0.0001(14) -0.0025(15) -0.0021(13)
C21 0.0222(17) 0.0210(15) 0.0227(18) -0.0017(14) 0.0024(14) 0.0005(13)
C9 0.0208(17) 0.0132(16) 0.050(3) -0.0074(16) 0.0017(17) -0.0005(13)
C7 0.0182(16) 0.0193(17) 0.033(2) 0.0067(14) 0.0027(16) 0.0022(13)
N1 0.0308(18) 0.0338(17) 0.0287(18) 0.0084(14) -0.0055(15) -0.0113(13)
C33 0.0278(19) 0.035(2) 0.029(2) 0.0009(16) 0.0055(17) -0.0149(17)
C31 0.0193(18) 0.0227(15) 0.0204(17) -0.0032(13) -0.0037(14) -0.0011(13)
C8 0.0218(19) 0.0115(15) 0.048(3) 0.0072(16) 0.0043(17) 0.0022(13)
C23 0.0227(17) 0.0225(17) 0.0245(19) 0.0011(14) 0.0010(15) -0.0028(13)
C25 0.0287(19) 0.0279(18) 0.020(2) -0.0010(15) -0.0003(16) -0.0002(15)
C32 0.033(2) 0.0230(17) 0.0246(19) 0.0058(15) -0.0002(16) 0.0001(15)
C16 0.0197(16) 0.0193(16) 0.0278(19) 0.0022(14) -0.0048(15) -0.0013(13)
C15 0.0162(17) 0.0218(17) 0.045(3) 0.0039(15) -0.0076(17) 0.0013(14)

loop_
_atom_type_symbol
_atom_type_description
_atom_type_scat_dispersion_real
_atom_type_scat_dispersion_imag
_atom_type_scat_source
C C 0.0033 0.0016 'International Tables Vol C Tables 4.2.6.8 and 6.1.1.4'
H H 0.0000 0.0000 'International Tables Vol C Tables 4.2.6.8 and 6.1.1.4'
N N 0.0061 0.0033 'International Tables Vol C Tables 4.2.6.8 and 6.1.1.4'
O O 0.0106 0.0060 'International Tables Vol C Tables 4.2.6.8 and 6.1.1.4'
S S 0.1246 0.1234 'International Tables Vol C Tables 4.2.6.8 and 6.1.1.4'

loop_
_geom_angle_atom_site_label_1
_geom_angle_atom_site_label_2
_geom_angle_atom_site_label_3
_geom_angle
C2 S1 C1 92.33(17)
C3 C2 C19 127.6(3)
C3 C2 S1 113.8(3)
C19 C2 S1 118.6(3)
C16 C17 C12 120.5(3)
C16 C17 C18 126.8(3)
C12 C17 C18 112.6(3)
C6 C11 C10 120.2(3)
C6 C11 C18 113.9(3)
C10 C11 C18 125.8(4)
C11 C18 C17 104.8(3)
C11 C18 C5 107.5(3)
C17 C18 C5 106.0(3)
C21 C20 C19 119.8(3)
C20 C19 C24 119.2(3)
C20 C19 C2 121.5(3)
C24 C19 C2 119.3(3)
C5 C4 C3 134.1(3)
C5 C4 C1 114.6(3)
C3 C4 C1 110.8(3)
C31 C30 C29 121.4(3)
C31 C26 C27 116.4(3)
C31 C26 C5 123.8(3)
C27 C26 C5 119.6(3)
C2 C3 C4 115.9(3)
C6 C1 C12 104.4(3)
C6 C1 C4 106.7(3)
C12 C1 C4 105.7(3)
C6 C1 S1 117.1(2)
C12 C1 S1 115.1(2)
C4 C1 S1 107.0(2)
C11 C10 C9 118.7(4)
N1 C29 C30 121.6(3)
N1 C29 C28 121.1(4)
C30 C29 C28 117.3(3)
C4 C5 C26 126.9(3)
C4 C5 C18 112.0(3)
C26 C5 C18 120.2(3)
C13 C12 C17 119.7(3)
C13 C12 C1 127.9(3)
C17 C12 C1 112.3(3)
C11 C6 C7 121.2(3)
C11 C6 C1 111.6(3)
C7 C6 C1 127.2(3)
C12 C13 C14 119.7(4)
C23 C24 C19 120.1(4)
C27 C28 C29 120.3(4)
C23 C22 C21 119.4(3)
C23 C22 C25 120.7(3)
C21 C22 C25 119.9(3)
C15 C14 C13 120.4(3)
C28 C27 C26 122.9(3)
C20 C21 C22 120.6(4)
C8 C9 C10 121.2(3)
C6 C7 C8 118.4(4)
C29 N1 C33 118.5(3)
C29 N1 C32 119.1(3)
C33 N1 C32 117.7(3)
C30 C31 C26 121.6(3)
C9 C8 C7 120.3(4)
C24 C23 C22 120.8(3)
O1 C25 C22 124.3(4)
C17 C16 C15 119.5(4)
C14 C15 C16 120.1(3)

loop_
_geom_bond_atom_site_label_1
_geom_bond_atom_site_label_2
_geom_bond_distance
S1 C2 1.778(3)
S1 C1 1.808(4)
O1 C25 1.208(5)
C2 C3 1.344(5)
C2 C19 1.468(5)
C17 C16 1.387(5)
C17 C12 1.400(5)
C17 C18 1.526(5)
C11 C6 1.386(5)
C11 C10 1.392(5)
C11 C18 1.525(5)
C18 C5 1.534(4)
C20 C21 1.387(5)
C20 C19 1.403(5)
C19 C24 1.411(5)
C4 C5 1.349(5)
C4 C3 1.435(5)
C4 C1 1.555(5)
C30 C31 1.386(5)
C30 C29 1.406(6)
C26 C31 1.394(5)
C26 C27 1.406(5)
C26 C5 1.469(5)
C1 C6 1.531(4)
C1 C12 1.534(5)
C10 C9 1.395(6)
C29 N1 1.390(5)
C29 C28 1.407(5)
C12 C13 1.388(5)
C6 C7 1.390(5)
C13 C14 1.394(5)
C24 C23 1.382(5)
C28 C27 1.376(6)
C22 C23 1.386(5)
C22 C21 1.403(5)
C22 C25 1.485(5)
C14 C15 1.387(6)
C9 C8 1.376(6)
C7 C8 1.402(5)
N1 C33 1.446(5)
N1 C32 1.460(6)
C16 C15 1.394(5)

loop_
_geom_torsion_atom_site_label_1
_geom_torsion_atom_site_label_2
_geom_torsion_atom_site_label_3
_geom_torsion_atom_site_label_4
_geom_torsion
C1 S1 C2 C3 2.3(3)
C1 S1 C2 C19 -175.8(3)
C6 C11 C18 C17 55.9(4)
C10 C11 C18 C17 -121.3(4)
C6 C11 C18 C5 -56.7(4)
C10 C11 C18 C5 126.1(4)
C16 C17 C18 C11 123.9(3)
C12 C17 C18 C11 -56.5(3)
C16 C17 C18 C5 -122.5(3)
C12 C17 C18 C5 57.1(4)
C21 C20 C19 C24 0.3(5)
C21 C20 C19 C2 179.9(3)
C3 C2 C19 C20 -156.5(3)
S1 C2 C19 C20 21.3(4)
C3 C2 C19 C24 23.1(5)
S1 C2 C19 C24 -159.1(3)
C19 C2 C3 C4 177.6(3)
S1 C2 C3 C4 -0.3(4)
C5 C4 C3 C2 -174.0(4)
C1 C4 C3 C2 -2.3(4)
C5 C4 C1 C6 -56.7(4)
C3 C4 C1 C6 129.8(3)
C5 C4 C1 C12 54.0(4)
C3 C4 C1 C12 -119.5(3)
C5 C4 C1 S1 177.1(2)
C3 C4 C1 S1 3.7(3)
C2 S1 C1 C6 -122.9(3)
C2 S1 C1 C12 113.9(2)
C2 S1 C1 C4 -3.3(2)
C6 C11 C10 C9 -1.4(5)
C18 C11 C10 C9 175.7(3)
C31 C30 C29 N1 -176.3(3)
C31 C30 C29 C28 3.0(5)
C3 C4 C5 C26 4.9(6)
C1 C4 C5 C26 -166.6(3)
C3 C4 C5 C18 174.0(3)
C1 C4 C5 C18 2.5(4)
C31 C26 C5 C4 -35.1(5)
C27 C26 C5 C4 139.8(4)
C31 C26 C5 C18 156.5(3)
C27 C26 C5 C18 -28.6(4)
C11 C18 C5 C4 53.3(4)
C17 C18 C5 C4 -58.5(4)
C11 C18 C5 C26 -136.8(3)
C17 C18 C5 C26 111.5(3)
C16 C17 C12 C13 -0.3(5)
C18 C17 C12 C13 -179.9(3)
C16 C17 C12 C1 179.6(3)
C18 C17 C12 C1 -0.1(4)
C6 C1 C12 C13 -122.2(4)
C4 C1 C12 C13 125.5(3)
S1 C1 C12 C13 7.6(4)
C6 C1 C12 C17 58.0(3)
C4 C1 C12 C17 -54.3(3)
S1 C1 C12 C17 -172.3(2)
C10 C11 C6 C7 0.2(5)
C18 C11 C6 C7 -177.1(3)
C10 C11 C6 C1 179.4(3)
C18 C11 C6 C1 2.0(4)
C12 C1 C6 C11 -58.9(4)
C4 C1 C6 C11 52.7(4)
S1 C1 C6 C11 172.5(2)
C12 C1 C6 C7 120.2(4)
C4 C1 C6 C7 -128.2(4)
S1 C1 C6 C7 -8.4(5)
C17 C12 C13 C14 -0.1(5)
C1 C12 C13 C14 -179.9(3)
C20 C19 C24 C23 0.2(5)
C2 C19 C24 C23 -179.4(3)
N1 C29 C28 C27 177.1(3)
C30 C29 C28 C27 -2.2(5)
C12 C13 C14 C15 0.5(5)
C29 C28 C27 C26 -1.1(5)
C31 C26 C27 C28 3.5(5)
C5 C26 C27 C28 -171.8(3)
C19 C20 C21 C22 -0.8(5)
C23 C22 C21 C20 0.7(5)
C25 C22 C21 C20 179.9(3)
C11 C10 C9 C8 1.0(5)
C11 C6 C7 C8 1.3(5)
C1 C6 C7 C8 -177.8(3)
C30 C29 N1 C33 -7.8(6)
C28 C29 N1 C33 172.9(4)
C30 C29 N1 C32 -162.7(3)
C28 C29 N1 C32 18.0(6)
C29 C30 C31 C26 -0.6(5)
C27 C26 C31 C30 -2.7(5)
C5 C26 C31 C30 172.4(3)
C10 C9 C8 C7 0.5(6)
C6 C7 C8 C9 -1.7(5)
C19 C24 C23 C22 -0.3(5)
C21 C22 C23 C24 -0.2(5)
C25 C22 C23 C24 -179.4(3)
C23 C22 C25 O1 -2.3(6)
C21 C22 C25 O1 178.5(4)
C12 C17 C16 C15 0.1(5)
C18 C17 C16 C15 179.8(3)
C13 C14 C15 C16 -0.6(5)
C17 C16 C15 C14 0.3(5)

loop_
_cod_changelog_entry_id
_cod_changelog_entry_author
_cod_changelog_entry_date
_cod_changelog_entry_text
1 'Vaitkus, Antanas' 2022-06-28T16:45:00+03:00
;
 Removed the '_chemical_name_systematic' data item that had an incorrect value.
;
